data_4032153
loop_
_publ_author_name
'Meng, Jiang'
'Wen, Min'
'Zhang, Shiwei'
'Pan, Peiwen'
'Yu, Xingxin'
'Deng, Wei-Ping'

_publ_section_title
;
 Unexpected O-H Insertion of Rhodium-Azavinylcarbenes with
 N-Acylhydrazones: Divergent Synthesis of 3,6-Disubstituted- and
 3,5,6-Trisubstituted-1,2,4-Triazines.
;
_journal_issue 3
_journal_name_full 'The Journal of organic chemistry'
_journal_page_first 1676
_journal_page_last 1687
_journal_paper_doi 10.1021/acs.joc.6b02846
_journal_volume 82
_journal_year 2017
_chemical_formula_moiety 'C19 H15 N3 O3'
_chemical_formula_sum 'C19 H15 N3 O3'
_chemical_formula_weight 333.34
_chemical_name_systematic
;
 ?
;
_space_group_crystal_system monoclinic
_space_group_IT_number 14
_space_group_name_Hall '-P 2ybc'
_space_group_name_H-M_alt 'P 1 21/c 1'
_symmetry_space_group_name_Hall '-P 2ybc'
_symmetry_space_group_name_H-M 'P 1 21/c 1'
_atom_sites_solution_hydrogens geom
_atom_sites_solution_primary direct
_audit_creation_date 2015-07-10
_audit_creation_method
;
Olex2 1.2
(compiled 2015.01.26 svn.r3150 for OlexSys, GUI svn.r4998)
;
_cell_angle_alpha 90
_cell_angle_beta 96.963(3)
_cell_angle_gamma 90
_cell_formula_units_Z 4
_cell_length_a 7.8797(11)
_cell_length_b 10.6151(16)
_cell_length_c 19.258(3)
_cell_measurement_reflns_used 4523
_cell_measurement_temperature 130(2)
_cell_measurement_theta_max 30.64
_cell_measurement_theta_min 2.604
_cell_volume 1598.9(4)
_computing_cell_refinement 'SAINT v7.68A (Bruker, 2009)'
_computing_data_reduction 'SAINT v7.68A (Bruker, 2009)'
_computing_molecular_graphics 'Olex2 (Dolomanov et al., 2009)'
_computing_publication_material 'Olex2 (Dolomanov et al., 2009)'
_computing_structure_refinement 'XL (Sheldrick, 2008)'
_computing_structure_solution 'ShelXS (Sheldrick, 2008)'
_diffrn_ambient_temperature 130
_diffrn_measured_fraction_theta_full 0.996
_diffrn_measured_fraction_theta_max 0.994
_diffrn_measurement_device_type 'Bruker APEX-II CCD'
_diffrn_measurement_method '\f and \w scans'
_diffrn_radiation_monochromator graphite
_diffrn_radiation_type MoK\a
_diffrn_radiation_wavelength 0.71073
_diffrn_reflns_av_R_equivalents 0.0290
_diffrn_reflns_av_unetI/netI 0.0330
_diffrn_reflns_Laue_measured_fraction_full 0.996
_diffrn_reflns_Laue_measured_fraction_max 0.994
_diffrn_reflns_limit_h_max 10
_diffrn_reflns_limit_h_min -11
_diffrn_reflns_limit_k_max 15
_diffrn_reflns_limit_k_min -13
_diffrn_reflns_limit_l_max 27
_diffrn_reflns_limit_l_min -27
_diffrn_reflns_number 15665
_diffrn_reflns_point_group_measured_fraction_full 0.996
_diffrn_reflns_point_group_measured_fraction_max 0.994
_diffrn_reflns_theta_full 26.000
_diffrn_reflns_theta_max 30.637
_diffrn_reflns_theta_min 2.131
_diffrn_standards_number 0
_exptl_absorpt_coefficient_mu 0.096
_exptl_absorpt_correction_T_max 0.7461
_exptl_absorpt_correction_T_min 0.6714
_exptl_absorpt_correction_type multi-scan
_exptl_absorpt_process_details
;
SADABS-2008/1 (Bruker,2008) was used for absorption correction.
wR2(int) was 0.0716 before and 0.0454 after correction.
The Ratio of minimum to maximum transmission is 0.8999.
The \l/2 correction factor is 0.0015.
;
_exptl_crystal_colour colourless
_exptl_crystal_colour_primary colourless
_exptl_crystal_density_diffrn 1.385
_exptl_crystal_description block
_exptl_crystal_F_000 696
_exptl_crystal_size_max 0.2
_exptl_crystal_size_mid 0.12
_exptl_crystal_size_min 0.1
_refine_diff_density_max 0.394
_refine_diff_density_min -0.374
_refine_diff_density_rms 0.065
_refine_ls_extinction_method none
_refine_ls_goodness_of_fit_ref 0.861
_refine_ls_hydrogen_treatment constr
_refine_ls_matrix_type full
_refine_ls_number_parameters 226
_refine_ls_number_reflns 4906
_refine_ls_number_restraints 0
_refine_ls_restrained_S_all 0.861
_refine_ls_R_factor_all 0.0784
_refine_ls_R_factor_gt 0.0628
_refine_ls_shift/su_max 0.000
_refine_ls_shift/su_mean 0.000
_refine_ls_structure_factor_coef Fsqd
_refine_ls_weighting_details 'w=1/[\s^2^(Fo^2^)+(0.0621P)^2^+4.4807P] where P=(Fo^2^+2Fc^2^)/3'
_refine_ls_weighting_scheme calc
_refine_ls_wR_factor_gt 0.1700
_refine_ls_wR_factor_ref 0.1797
_reflns_Friedel_coverage 0.000
_reflns_number_gt 3832
_reflns_number_total 4906
_reflns_threshold_expression 'I > 2\s(I)'
_cod_data_source_file jo6b02846_si_002.cif
_cod_data_source_block mo_dm15545_0m
_cod_depositor_comments 'Adding full bibliography for 4032153.cif.'
_cod_original_cell_volume 1599.0(4)
_cod_database_code 4032153
_shelxl_version_number 2014-3
_shelx_space_group_comment
;
The symmetry employed for this shelxl refinement is uniquely defined
by the following loop, which should always be used as a source of
symmetry information in preference to the above space-group names.
They are only intended as comments.
;
_shelx_estimated_absorpt_t_max 0.990
_shelx_estimated_absorpt_t_min 0.981
_olex2_refinement_description
;
1. Fixed Uiso
 At 1.2 times of:
  All C(H) groups, All C(H,H) groups
 At 1.5 times of:
  All C(H,H,H) groups
2.a Secondary CH2 refined with riding coordinates:
 C5(H5A,H5B)
2.b Me refined with riding coordinates:
 C6(H6A,H6B,H6C)
2.c Aromatic/amide H refined with riding coordinates:
 C9(H9), C10(H10), C11(H11), C12(H12), C13(H13), C15(H15), C16(H16), C17(H17),
 C18(H18), C19(H19)
;
_olex2_submission_special_instructions 'No special instructions were received'

loop_
_space_group_symop_operation_xyz
'x, y, z'
'-x, y+1/2, -z+1/2'
'-x, -y, -z'
'x, -y-1/2, z-1/2'

loop_
_atom_site_label
_atom_site_type_symbol
_atom_site_fract_x
_atom_site_fract_y
_atom_site_fract_z
_atom_site_U_iso_or_equiv
_atom_site_adp_type
_atom_site_occupancy
_atom_site_site_symmetry_order
_atom_site_calc_flag
_atom_site_refinement_flags_posn
O1 O 0.2196(2) 1.03944(15) 0.47371(8) 0.0273(3) Uani 1 1 d .
O2 O 0.24286(18) 0.86354(14) 0.41001(8) 0.0233(3) Uani 1 1 d .
O3 O 0.3990(2) 0.80903(15) 0.27345(8) 0.0267(3) Uani 1 1 d .
N1 N 0.6821(2) 0.97557(16) 0.33963(9) 0.0204(3) Uani 1 1 d .
N2 N 0.6606(2) 1.16518(16) 0.40397(9) 0.0221(3) Uani 1 1 d .
N3 N 0.5164(2) 1.12550(16) 0.42609(9) 0.0215(3) Uani 1 1 d .
C1 C 0.7388(2) 1.09007(18) 0.36152(10) 0.0190(4) Uani 1 1 d .
C2 C 0.5381(2) 0.93689(18) 0.36169(10) 0.0184(4) Uani 1 1 d .
C3 C 0.4532(2) 1.01351(18) 0.40582(10) 0.0181(3) Uani 1 1 d .
C4 C 0.2912(3) 0.97684(19) 0.43432(10) 0.0200(4) Uani 1 1 d .
C5 C 0.0882(3) 0.8093(2) 0.43200(12) 0.0263(4) Uani 1 1 d .
H5A H -0.0116 0.8644 0.4182 0.032 Uiso 1 1 calc R
H5B H 0.1008 0.7974 0.4834 0.032 Uiso 1 1 calc R
C6 C 0.0671(4) 0.6848(3) 0.39498(16) 0.0409(6) Uani 1 1 d .
H6A H -0.0356 0.6426 0.4075 0.061 Uiso 1 1 calc R
H6B H 0.0557 0.6986 0.3443 0.061 Uiso 1 1 calc R
H6C H 0.1675 0.6320 0.4090 0.061 Uiso 1 1 calc R
C7 C 0.4790(2) 0.80968(18) 0.33130(10) 0.0197(4) Uani 1 1 d .
C8 C 0.5373(3) 0.69553(18) 0.37056(10) 0.0195(4) Uani 1 1 d .
C9 C 0.5075(3) 0.5783(2) 0.33848(12) 0.0253(4) Uani 1 1 d .
H9 H 0.4482 0.5728 0.2926 0.030 Uiso 1 1 calc R
C10 C 0.5651(3) 0.4701(2) 0.37394(13) 0.0287(5) Uani 1 1 d .
H10 H 0.5461 0.3902 0.3522 0.034 Uiso 1 1 calc R
C11 C 0.6502(3) 0.4780(2) 0.44103(13) 0.0292(5) Uani 1 1 d .
H11 H 0.6890 0.4034 0.4651 0.035 Uiso 1 1 calc R
C12 C 0.6790(3) 0.5941(2) 0.47327(12) 0.0273(4) Uani 1 1 d .
H12 H 0.7368 0.5990 0.5194 0.033 Uiso 1 1 calc R
C13 C 0.6234(3) 0.70321(19) 0.43793(11) 0.0228(4) Uani 1 1 d .
H13 H 0.6439 0.7830 0.4597 0.027 Uiso 1 1 calc R
C14 C 0.8995(3) 1.13530(19) 0.33785(10) 0.0205(4) Uani 1 1 d .
C15 C 0.9934(3) 1.0547(2) 0.29986(11) 0.0231(4) Uani 1 1 d .
H15 H 0.9531 0.9718 0.2891 0.028 Uiso 1 1 calc R
C16 C 1.1457(3) 1.0953(2) 0.27770(12) 0.0283(5) Uani 1 1 d .
H16 H 1.2096 1.0403 0.2519 0.034 Uiso 1 1 calc R
C17 C 1.2039(3) 1.2166(2) 0.29356(12) 0.0300(5) Uani 1 1 d .
H17 H 1.3079 1.2447 0.2785 0.036 Uiso 1 1 calc R
C18 C 1.1109(3) 1.2966(2) 0.33111(13) 0.0302(5) Uani 1 1 d .
H18 H 1.1514 1.3796 0.3416 0.036 Uiso 1 1 calc R
C19 C 0.9590(3) 1.2569(2) 0.35361(12) 0.0262(4) Uani 1 1 d .
H19 H 0.8960 1.3122 0.3796 0.031 Uiso 1 1 calc R

loop_
_atom_site_aniso_label
_atom_site_aniso_U_11
_atom_site_aniso_U_22
_atom_site_aniso_U_33
_atom_site_aniso_U_23
_atom_site_aniso_U_13
_atom_site_aniso_U_12
O1 0.0257(7) 0.0277(8) 0.0298(8) -0.0064(6) 0.0084(6) 0.0008(6)
O2 0.0203(7) 0.0206(7) 0.0305(8) -0.0030(6) 0.0087(6) -0.0022(5)
O3 0.0295(8) 0.0261(8) 0.0240(7) -0.0018(6) 0.0010(6) -0.0020(6)
N1 0.0216(8) 0.0167(7) 0.0232(8) -0.0003(6) 0.0042(6) -0.0001(6)
N2 0.0233(8) 0.0173(8) 0.0259(8) -0.0008(6) 0.0044(7) -0.0007(6)
N3 0.0226(8) 0.0174(8) 0.0247(8) -0.0012(6) 0.0041(6) 0.0011(6)
C1 0.0208(9) 0.0165(8) 0.0193(8) 0.0020(7) 0.0004(7) -0.0003(7)
C2 0.0207(8) 0.0162(8) 0.0181(8) 0.0001(6) 0.0012(7) 0.0007(7)
C3 0.0173(8) 0.0178(8) 0.0194(8) 0.0005(6) 0.0030(6) 0.0011(7)
C4 0.0203(9) 0.0200(9) 0.0195(8) 0.0010(7) 0.0012(7) 0.0013(7)
C5 0.0207(9) 0.0265(10) 0.0329(11) 0.0005(8) 0.0079(8) -0.0025(8)
C6 0.0351(13) 0.0377(14) 0.0523(16) -0.0143(12) 0.0144(11) -0.0175(11)
C7 0.0187(8) 0.0180(8) 0.0232(9) -0.0032(7) 0.0063(7) -0.0025(7)
C8 0.0211(9) 0.0151(8) 0.0236(9) -0.0017(7) 0.0082(7) 0.0000(7)
C9 0.0295(10) 0.0204(9) 0.0262(10) -0.0053(8) 0.0048(8) -0.0021(8)
C10 0.0355(11) 0.0162(9) 0.0357(12) -0.0051(8) 0.0095(9) -0.0007(8)
C11 0.0360(12) 0.0197(10) 0.0336(11) 0.0027(8) 0.0112(9) 0.0031(9)
C12 0.0332(11) 0.0234(10) 0.0256(10) 0.0012(8) 0.0057(8) 0.0009(8)
C13 0.0264(9) 0.0178(9) 0.0251(9) -0.0035(7) 0.0065(8) -0.0012(7)
C14 0.0196(8) 0.0201(9) 0.0213(9) 0.0028(7) 0.0005(7) -0.0014(7)
C15 0.0221(9) 0.0252(10) 0.0221(9) 0.0009(7) 0.0035(7) -0.0004(8)
C16 0.0227(10) 0.0370(12) 0.0257(10) 0.0029(9) 0.0050(8) 0.0009(9)
C17 0.0224(10) 0.0405(13) 0.0272(10) 0.0070(9) 0.0035(8) -0.0063(9)
C18 0.0300(11) 0.0276(11) 0.0325(11) 0.0042(9) 0.0017(9) -0.0085(9)
C19 0.0285(10) 0.0214(10) 0.0290(10) 0.0012(8) 0.0042(8) -0.0036(8)

loop_
_atom_type_symbol
_atom_type_description
_atom_type_scat_dispersion_real
_atom_type_scat_dispersion_imag
_atom_type_scat_source
C C 0.0033 0.0016 'International Tables Vol C Tables 4.2.6.8 and 6.1.1.4'
H H 0.0000 0.0000 'International Tables Vol C Tables 4.2.6.8 and 6.1.1.4'
N N 0.0061 0.0033 'International Tables Vol C Tables 4.2.6.8 and 6.1.1.4'
O O 0.0106 0.0060 'International Tables Vol C Tables 4.2.6.8 and 6.1.1.4'

loop_
_geom_angle_atom_site_label_1
_geom_angle_atom_site_label_2
_geom_angle_atom_site_label_3
_geom_angle
C4 O2 C5 117.99(16)
C2 N1 C1 116.41(17)
N3 N2 C1 118.66(17)
N2 N3 C3 119.59(17)
N1 C1 C14 117.50(18)
N2 C1 N1 124.57(18)
N2 C1 C14 117.93(17)
N1 C2 C3 120.30(18)
N1 C2 C7 112.71(17)
C3 C2 C7 126.93(17)
N3 C3 C2 120.47(18)
N3 C3 C4 115.45(17)
C2 C3 C4 124.07(18)
O1 C4 O2 125.99(19)
O1 C4 C3 124.98(19)
O2 C4 C3 109.01(17)
O2 C5 H5A 110.8
O2 C5 H5B 110.8
O2 C5 C6 104.96(18)
H5A C5 H5B 108.8
C6 C5 H5A 110.8
C6 C5 H5B 110.8
C5 C6 H6A 109.5
C5 C6 H6B 109.5
C5 C6 H6C 109.5
H6A C6 H6B 109.5
H6A C6 H6C 109.5
H6B C6 H6C 109.5
O3 C7 C2 117.35(18)
O3 C7 C8 124.25(18)
C8 C7 C2 118.08(17)
C9 C8 C7 118.75(18)
C13 C8 C7 121.14(18)
C13 C8 C9 120.09(19)
C8 C9 H9 120.2
C10 C9 C8 119.6(2)
C10 C9 H9 120.2
C9 C10 H10 119.9
C11 C10 C9 120.2(2)
C11 C10 H10 119.9
C10 C11 H11 119.8
C10 C11 C12 120.4(2)
C12 C11 H11 119.8
C11 C12 H12 120.1
C11 C12 C13 119.8(2)
C13 C12 H12 120.1
C8 C13 H13 120.1
C12 C13 C8 119.86(19)
C12 C13 H13 120.1
C15 C14 C1 119.46(18)
C19 C14 C1 120.81(19)
C19 C14 C15 119.7(2)
C14 C15 H15 119.9
C16 C15 C14 120.3(2)
C16 C15 H15 119.9
C15 C16 H16 120.2
C17 C16 C15 119.6(2)
C17 C16 H16 120.2
C16 C17 H17 119.9
C18 C17 C16 120.2(2)
C18 C17 H17 119.9
C17 C18 H18 119.7
C17 C18 C19 120.6(2)
C19 C18 H18 119.7
C14 C19 H19 120.2
C18 C19 C14 119.6(2)
C18 C19 H19 120.2

loop_
_geom_bond_atom_site_label_1
_geom_bond_atom_site_label_2
_geom_bond_distance
O1 C4 1.199(2)
O2 C4 1.329(2)
O2 C5 1.457(2)
O3 C7 1.212(2)
N1 C1 1.345(2)
N1 C2 1.324(3)
N2 N3 1.329(2)
N2 C1 1.344(3)
N3 C3 1.329(3)
C1 C14 1.477(3)
C2 C3 1.403(3)
C2 C7 1.522(3)
C3 C4 1.501(3)
C5 H5A 0.9900
C5 H5B 0.9900
C5 C6 1.501(3)
C6 H6A 0.9800
C6 H6B 0.9800
C6 H6C 0.9800
C7 C8 1.472(3)
C8 C9 1.397(3)
C8 C13 1.392(3)
C9 H9 0.9500
C9 C10 1.384(3)
C10 H10 0.9500
C10 C11 1.384(3)
C11 H11 0.9500
C11 C12 1.387(3)
C12 H12 0.9500
C12 C13 1.387(3)
C13 H13 0.9500
C14 C15 1.395(3)
C14 C19 1.394(3)
C15 H15 0.9500
C15 C16 1.390(3)
C16 H16 0.9500
C16 C17 1.388(3)
C17 H17 0.9500
C17 C18 1.382(4)
C18 H18 0.9500
C18 C19 1.387(3)
C19 H19 0.9500

loop_
_geom_torsion_atom_site_label_1
_geom_torsion_atom_site_label_2
_geom_torsion_atom_site_label_3
_geom_torsion_atom_site_label_4
_geom_torsion
O3 C7 C8 C9 3.5(3)
O3 C7 C8 C13 -177.6(2)
N1 C1 C14 C15 -5.9(3)
N1 C1 C14 C19 174.73(19)
N1 C2 C3 N3 -0.2(3)
N1 C2 C3 C4 -179.00(18)
N1 C2 C7 O3 -83.0(2)
N1 C2 C7 C8 90.8(2)
N2 N3 C3 C2 0.4(3)
N2 N3 C3 C4 179.33(17)
N2 C1 C14 C15 173.32(18)
N2 C1 C14 C19 -6.0(3)
N3 N2 C1 N1 -0.4(3)
N3 N2 C1 C14 -179.58(17)
N3 C3 C4 O1 -1.2(3)
N3 C3 C4 O2 -179.94(17)
C1 N1 C2 C3 -0.3(3)
C1 N1 C2 C7 176.99(16)
C1 N2 N3 C3 -0.1(3)
C1 C14 C15 C16 -179.41(19)
C1 C14 C19 C18 179.6(2)
C2 N1 C1 N2 0.6(3)
C2 N1 C1 C14 179.81(17)
C2 C3 C4 O1 177.7(2)
C2 C3 C4 O2 -1.0(3)
C2 C7 C8 C9 -169.84(18)
C2 C7 C8 C13 9.0(3)
C3 C2 C7 O3 94.1(2)
C3 C2 C7 C8 -92.1(2)
C4 O2 C5 C6 178.8(2)
C5 O2 C4 O1 0.7(3)
C5 O2 C4 C3 179.40(17)
C7 C2 C3 N3 -177.07(18)
C7 C2 C3 C4 4.1(3)
C7 C8 C9 C10 178.5(2)
C7 C8 C13 C12 -179.06(19)
C8 C9 C10 C11 0.6(3)
C9 C8 C13 C12 -0.2(3)
C9 C10 C11 C12 -0.2(4)
C10 C11 C12 C13 -0.4(3)
C11 C12 C13 C8 0.6(3)
C13 C8 C9 C10 -0.4(3)
C14 C15 C16 C17 0.0(3)
C15 C14 C19 C18 0.2(3)
C15 C16 C17 C18 0.0(3)
C16 C17 C18 C19 0.2(3)
C17 C18 C19 C14 -0.3(3)
C19 C14 C15 C16 0.0(3)
